data_7003198
loop_
_publ_author_name
'Mastropietro, Teresa F.'
'Armentano, Donatella'
'Grisolia, Ettore'
'Zanchini, Claudia'
'Lloret, Francesc'
'Julve, Miguel'
'De Munno, Giovanni'

_publ_section_title
;
 Guanine-containing copper(ii) complexes: synthesis, X-ray structures
 and magnetic properties
;
_journal_issue 4
_journal_name_full 'Dalton Transactions'
_journal_page_first 514
_journal_page_last 520
_journal_paper_doi 10.1039/b713960h
_journal_year 2008
_chemical_formula_sum 'C5 H11 B Cu F7 N5 O4 Si0.5'
_chemical_formula_weight 426.58
_chemical_name_systematic
;
?
;
_space_group_IT_number 15
_symmetry_cell_setting monoclinic
_symmetry_space_group_name_Hall '-C 2yc'
_symmetry_space_group_name_H-M 'C 1 2/c 1'
_atom_sites_solution_hydrogens geom
_atom_sites_solution_primary direct
_atom_sites_solution_secondary difmap
_audit_creation_method SHELXL-97
_cell_angle_alpha 90.00
_cell_angle_beta 107.376(2)
_cell_angle_gamma 90.00
_cell_formula_units_Z 8
_cell_length_a 29.4713(10)
_cell_length_b 7.1825(2)
_cell_length_c 13.7399(4)
_cell_measurement_temperature 293(2)
_cell_volume 2775.70(15)
_computing_cell_refinement 'Bruker SMART'
_computing_data_collection 'Bruker SMART'
_computing_data_reduction 'Bruker SAINT'
_computing_molecular_graphics 'Bruker SHELXTL'
_computing_publication_material 'Bruker SHELXTL'
_computing_structure_refinement 'SHELXL-97 (Sheldrick, 1997)'
_computing_structure_solution 'SHELXS-97 (Sheldrick, 1990)'
_diffrn_ambient_temperature 293(2)
_diffrn_measured_fraction_theta_full 0.931
_diffrn_measured_fraction_theta_max 0.931
_diffrn_measurement_device_type 'X8APEXII CCD area detector'
_diffrn_measurement_method 'phi and omega scans'
_diffrn_radiation_monochromator graphite
_diffrn_radiation_source 'fine-focus sealed tube'
_diffrn_radiation_type MoK\a
_diffrn_radiation_wavelength 0.71073
_diffrn_reflns_av_R_equivalents 0.0175
_diffrn_reflns_av_sigmaI/netI 0.0193
_diffrn_reflns_limit_h_max 48
_diffrn_reflns_limit_h_min -45
_diffrn_reflns_limit_k_max 11
_diffrn_reflns_limit_k_min -11
_diffrn_reflns_limit_l_max 20
_diffrn_reflns_limit_l_min -22
_diffrn_reflns_number 22065
_diffrn_reflns_theta_full 36.15
_diffrn_reflns_theta_max 36.15
_diffrn_reflns_theta_min 1.45
_exptl_absorpt_coefficient_mu 1.728
_exptl_absorpt_correction_T_max 0.764
_exptl_absorpt_correction_T_min 0.672
_exptl_absorpt_correction_type empirical
_exptl_absorpt_process_details SADABS
_exptl_crystal_colour green
_exptl_crystal_density_diffrn 2.042
_exptl_crystal_density_method 'not measured'
_exptl_crystal_description parallelepiped
_exptl_crystal_F_000 1696
_exptl_crystal_size_max 0.24
_exptl_crystal_size_mid 0.22
_exptl_crystal_size_min 0.15
_refine_diff_density_max 1.878
_refine_diff_density_min -1.164
_refine_diff_density_rms 0.104
_refine_ls_extinction_method none
_refine_ls_goodness_of_fit_ref 0.858
_refine_ls_hydrogen_treatment mixed
_refine_ls_matrix_type full
_refine_ls_number_parameters 228
_refine_ls_number_reflns 6185
_refine_ls_number_restraints 9
_refine_ls_restrained_S_all 0.859
_refine_ls_R_factor_all 0.0525
_refine_ls_R_factor_gt 0.0444
_refine_ls_shift/su_max 0.001
_refine_ls_shift/su_mean 0.000
_refine_ls_structure_factor_coef Fsqd
_refine_ls_weighting_details 'calc w=1/[\s^2^(Fo^2^)+(0.1189P)^2^+5.0068P] where P=(Fo^2^+2Fc^2^)/3'
_refine_ls_weighting_scheme calc
_refine_ls_wR_factor_gt 0.1396
_refine_ls_wR_factor_ref 0.1484
_reflns_number_gt 5229
_reflns_number_total 6185
_reflns_threshold_expression >2sigma(I)
_cod_data_source_file b713960h.txt
_cod_data_source_block cubfgu0m
_cod_depositor_comments
;
The following automatic conversions were performed:
'_symmetry_cell_setting' value 'Monoclinic' changed to 'monoclinic'
according to '/home/saulius/struct/CIF-dictionaries/cif_core.dic'
dictionary named 'cif_core.dic' version 2.4.1 from 2010-06-29.

Automatic conversion script
Id: cif_fix_enum 1527 2010-12-29 10:47:43Z saulius 
;
_cod_original_sg_symbol_H-M C2/c
_cod_original_formula_sum 'C5 H11 B Cu F7 N5 O4 Si0.50'
_cod_database_code 7003198

loop_
_symmetry_equiv_pos_as_xyz
'x, y, z'
'-x, y, -z+1/2'
'x+1/2, y+1/2, z'
'-x+1/2, y+1/2, -z+1/2'
'-x, -y, -z'
'x, -y, z-1/2'
'-x+1/2, -y+1/2, -z'
'x+1/2, -y+1/2, z-1/2'

loop_
_atom_site_label
_atom_site_type_symbol
_atom_site_fract_x
_atom_site_fract_y
_atom_site_fract_z
_atom_site_U_iso_or_equiv
_atom_site_adp_type
_atom_site_occupancy
_atom_site_symmetry_multiplicity
_atom_site_calc_flag
_atom_site_refinement_flags
_atom_site_disorder_assembly
_atom_site_disorder_group
Cu1 Cu 0.871716(7) 0.06022(3) 0.565975(16) 0.01937(8) Uani 1 1 d . . .
O1W O 0.85006(6) 0.1394(2) 0.70471(12) 0.0327(3) Uani 1 1 d D . .
H1W H 0.8717(10) 0.141(6) 0.7717(13) 0.060 Uiso 1 1 d D . .
H2W H 0.8208(7) 0.103(6) 0.715(3) 0.060 Uiso 1 1 d D . .
O2W O 0.80747(7) 0.0673(2) 0.46747(17) 0.0431(5) Uani 1 1 d D . .
H3W H 0.7934(12) 0.173(3) 0.429(2) 0.060 Uiso 1 1 d D . .
H4W H 0.7903(13) -0.035(3) 0.430(3) 0.060 Uiso 1 1 d D . .
O3W O 0.93964(6) 0.0433(2) 0.64930(18) 0.0399(4) Uani 1 1 d D . .
H5W H 0.9585(11) -0.048(4) 0.693(3) 0.060 Uiso 1 1 d D . .
H6W H 0.9565(11) 0.158(3) 0.660(3) 0.060 Uiso 1 1 d D . .
N1 N 0.91765(7) 0.5179(2) 0.42226(14) 0.0277(3) Uani 1 1 d . . .
H1 H 0.9330 0.5233 0.3781 0.033 Uiso 1 1 calc R . .
C2 C 0.90986(7) 0.3450(2) 0.45576(14) 0.0252(3) Uani 1 1 d . . .
N2 N 0.92799(9) 0.2036(2) 0.41740(18) 0.0438(5) Uani 1 1 d . . .
H2A H 0.9240 0.0914 0.4350 0.053 Uiso 1 1 calc R . .
H2B H 0.9437 0.2243 0.3750 0.053 Uiso 1 1 calc R . .
N3 N 0.88506(5) 0.31883(18) 0.52218(11) 0.0211(2) Uani 1 1 d . . .
C4 C 0.87163(6) 0.4817(2) 0.55773(12) 0.0194(3) Uani 1 1 d . . .
C5 C 0.88084(6) 0.6585(2) 0.52960(12) 0.0200(3) Uani 1 1 d . . .
C6 C 0.90302(7) 0.6841(2) 0.45307(14) 0.0240(3) Uani 1 1 d . . .
O6 O 0.90919(7) 0.83349(19) 0.41260(13) 0.0372(4) Uani 1 1 d . . .
N7 N 0.86287(5) 0.78893(19) 0.58242(12) 0.0213(2) Uani 1 1 d . . .
C8 C 0.84270(7) 0.6912(2) 0.63989(14) 0.0243(3) Uani 1 1 d . . .
H8 H 0.8276 0.7430 0.6840 0.029 Uiso 1 1 calc R . .
N9 N 0.84691(6) 0.5042(2) 0.62611(13) 0.0231(3) Uani 1 1 d . . .
H9 H 0.8359 0.4167 0.6554 0.028 Uiso 1 1 calc R . .
B1 B 0.76992(9) 0.5564(3) 0.3340(2) 0.0330(5) Uani 1 1 d . . .
F1 F 0.77032(10) 0.4058(3) 0.3976(2) 0.0708(6) Uani 1 1 d . . .
F2 F 0.77440(8) 0.7158(3) 0.39192(18) 0.0649(6) Uani 1 1 d . . .
F3 F 0.72541(7) 0.5568(3) 0.26056(17) 0.0543(5) Uani 1 1 d . . .
F4 F 0.80615(9) 0.5408(4) 0.2933(3) 0.0853(9) Uani 1 1 d . . .
Si1 Si 1.0000 0.54407(9) 0.7500 0.02052(13) Uani 1 2 d S . .
F5 F 0.94338(7) 0.5496(2) 0.75034(15) 0.0350(4) Uiso 0.75 1 d P . .
F6 F 0.98775(7) 0.7154(3) 0.65914(15) 0.0382(4) Uiso 0.75 1 d P . .
F7 F 0.98742(7) 0.3810(3) 0.65839(16) 0.0397(4) Uiso 0.75 1 d P . .
F8 F 0.9891(2) 0.5430(8) 0.6237(5) 0.0372(12) Uiso 0.25 1 d P . .
F9 F 0.9581(2) 0.7088(10) 0.7396(5) 0.0451(13) Uiso 0.25 1 d P . .
F10 F 0.9573(3) 0.3790(12) 0.7402(6) 0.0512(15) Uiso 0.25 1 d P . .

loop_
_atom_site_aniso_label
_atom_site_aniso_U_11
_atom_site_aniso_U_22
_atom_site_aniso_U_33
_atom_site_aniso_U_23
_atom_site_aniso_U_13
_atom_site_aniso_U_12
Cu1 0.02483(12) 0.01085(10) 0.02343(12) 0.00096(6) 0.00871(8) 0.00027(6)
O1W 0.0456(8) 0.0271(7) 0.0301(7) -0.0018(5) 0.0185(6) -0.0025(6)
O2W 0.0411(9) 0.0224(7) 0.0492(10) 0.0058(6) -0.0118(8) -0.0042(6)
O3W 0.0291(7) 0.0238(7) 0.0584(11) 0.0061(7) 0.0004(7) 0.0003(5)
N1 0.0451(9) 0.0136(5) 0.0328(8) 0.0003(5) 0.0244(7) -0.0023(6)
C2 0.0379(9) 0.0127(6) 0.0301(8) -0.0002(5) 0.0179(7) -0.0010(6)
N2 0.0786(15) 0.0132(6) 0.0608(13) -0.0006(7) 0.0532(12) 0.0005(8)
N3 0.0288(6) 0.0111(5) 0.0264(6) 0.0009(4) 0.0128(5) -0.0001(4)
C4 0.0229(6) 0.0125(6) 0.0237(7) 0.0008(5) 0.0084(5) -0.0001(5)
C5 0.0268(7) 0.0119(5) 0.0228(6) 0.0005(5) 0.0094(5) 0.0001(5)
C6 0.0367(8) 0.0122(6) 0.0262(7) 0.0004(5) 0.0140(6) -0.0016(6)
O6 0.0679(11) 0.0138(5) 0.0389(8) 0.0038(5) 0.0295(8) -0.0028(6)
N7 0.0270(6) 0.0126(5) 0.0257(6) 0.0006(4) 0.0100(5) 0.0016(4)
C8 0.0293(7) 0.0167(6) 0.0305(8) 0.0007(6) 0.0148(6) 0.0019(5)
N9 0.0279(6) 0.0139(5) 0.0315(7) 0.0030(5) 0.0152(6) 0.0008(5)
B1 0.0318(10) 0.0266(10) 0.0406(12) -0.0026(8) 0.0110(9) -0.0007(7)
F1 0.0913(17) 0.0421(9) 0.0799(15) 0.0218(10) 0.0269(13) 0.0101(11)
F2 0.0718(12) 0.0372(9) 0.0722(13) -0.0210(9) 0.0008(10) -0.0022(8)
F3 0.0442(9) 0.0586(12) 0.0509(10) -0.0078(7) 0.0004(8) -0.0001(7)
F4 0.0598(13) 0.115(2) 0.100(2) -0.0202(16) 0.0530(14) -0.0162(13)
Si1 0.0203(3) 0.0201(3) 0.0225(3) 0.000 0.0083(2) 0.000

loop_
_atom_type_symbol
_atom_type_description
_atom_type_scat_dispersion_real
_atom_type_scat_dispersion_imag
_atom_type_scat_source
C C 0.0033 0.0016 'International Tables Vol C Tables 4.2.6.8 and 6.1.1.4'
H H 0.0000 0.0000 'International Tables Vol C Tables 4.2.6.8 and 6.1.1.4'
B B 0.0013 0.0007 'International Tables Vol C Tables 4.2.6.8 and 6.1.1.4'
N N 0.0061 0.0033 'International Tables Vol C Tables 4.2.6.8 and 6.1.1.4'
F F 0.0171 0.0103 'International Tables Vol C Tables 4.2.6.8 and 6.1.1.4'
Cu Cu 0.3201 1.2651 'International Tables Vol C Tables 4.2.6.8 and 6.1.1.4'
O O 0.0106 0.0060 'International Tables Vol C Tables 4.2.6.8 and 6.1.1.4'
Si Si 0.0817 0.0704 'International Tables Vol C Tables 4.2.6.8 and 6.1.1.4'

loop_
_geom_angle_atom_site_label_1
_geom_angle_atom_site_label_2
_geom_angle_atom_site_label_3
_geom_angle
_geom_angle_site_symmetry_1
_geom_angle_site_symmetry_3
_geom_angle_publ_flag
O2W Cu1 N7 88.38(6) . 1_545 ?
O2W Cu1 O3W 172.16(10) . . ?
N7 Cu1 O3W 91.04(6) 1_545 . ?
O2W Cu1 N3 90.24(7) . . ?
N7 Cu1 N3 167.36(6) 1_545 . ?
O3W Cu1 N3 88.62(7) . . ?
O2W Cu1 O1W 96.74(9) . . ?
N7 Cu1 O1W 94.08(6) 1_545 . ?
O3W Cu1 O1W 91.10(8) . . ?
N3 Cu1 O1W 98.56(6) . . ?
C2 N1 C6 125.75(15) . . ?
N2 C2 N3 121.89(16) . . ?
N2 C2 N1 115.67(16) . . ?
N3 C2 N1 122.43(15) . . ?
C2 N3 C4 113.37(13) . . ?
C2 N3 Cu1 121.57(11) . . ?
C4 N3 Cu1 125.03(11) . . ?
N9 C4 N3 128.25(15) . . ?
N9 C4 C5 105.97(14) . . ?
N3 C4 C5 125.78(15) . . ?
C4 C5 N7 109.80(14) . . ?
C4 C5 C6 120.30(14) . . ?
N7 C5 C6 129.79(14) . . ?
O6 C6 N1 120.54(16) . . ?
O6 C6 C5 127.47(16) . . ?
N1 C6 C5 111.97(14) . . ?
C8 N7 C5 105.34(14) . . ?
C8 N7 Cu1 133.28(12) . 1_565 ?
C5 N7 Cu1 121.36(11) . 1_565 ?
N7 C8 N9 111.29(15) . . ?
C4 N9 C8 107.58(14) . . ?
F4 B1 F2 110.9(2) . . ?
F4 B1 F1 109.7(2) . . ?
F2 B1 F1 107.6(3) . . ?
F4 B1 F3 112.9(3) . . ?
F2 B1 F3 108.8(2) . . ?
F1 B1 F3 106.6(2) . . ?
F8 Si1 F8 179.5(4) 2_756 . ?
F8 Si1 F5 97.0(2) 2_756 2_756 ?
F8 Si1 F5 83.0(2) . 2_756 ?
F8 Si1 F5 83.0(2) 2_756 . ?
F8 Si1 F5 97.0(2) . . ?
F5 Si1 F5 177.26(13) 2_756 . ?
F8 Si1 F7 44.4(2) 2_756 2_756 ?
F8 Si1 F7 135.1(2) . 2_756 ?
F5 Si1 F7 91.25(10) 2_756 2_756 ?
F5 Si1 F7 90.67(10) . 2_756 ?
F8 Si1 F7 135.1(2) 2_756 . ?
F8 Si1 F7 44.4(2) . . ?
F5 Si1 F7 90.67(10) 2_756 . ?
F5 Si1 F7 91.25(10) . . ?
F7 Si1 F7 91.45(15) 2_756 . ?
F8 Si1 F9 90.4(3) 2_756 2_756 ?
F8 Si1 F9 90.0(3) . 2_756 ?
F5 Si1 F9 43.6(2) 2_756 2_756 ?
F5 Si1 F9 133.7(3) . 2_756 ?
F7 Si1 F9 115.7(2) 2_756 2_756 ?
F7 Si1 F9 123.1(3) . 2_756 ?
F8 Si1 F9 90.0(3) 2_756 . ?
F8 Si1 F9 90.4(3) . . ?
F5 Si1 F9 133.7(3) 2_756 . ?
F5 Si1 F9 43.6(2) . . ?
F7 Si1 F9 123.1(3) 2_756 . ?
F7 Si1 F9 115.7(2) . . ?
F9 Si1 F9 90.8(5) 2_756 . ?
F8 Si1 F10 89.2(3) 2_756 . ?
F8 Si1 F10 90.4(3) . . ?
F5 Si1 F10 137.0(3) 2_756 . ?
F5 Si1 F10 45.8(3) . . ?
F7 Si1 F10 64.3(3) 2_756 . ?
F7 Si1 F10 57.5(3) . . ?
F9 Si1 F10 179.4(3) 2_756 . ?
F9 Si1 F10 88.7(4) . . ?
F8 Si1 F10 90.4(3) 2_756 2_756 ?
F8 Si1 F10 89.2(3) . 2_756 ?
F5 Si1 F10 45.8(3) 2_756 2_756 ?
F5 Si1 F10 137.0(3) . 2_756 ?
F7 Si1 F10 57.5(3) 2_756 2_756 ?
F7 Si1 F10 64.3(3) . 2_756 ?
F9 Si1 F10 88.7(4) 2_756 2_756 ?
F9 Si1 F10 179.4(3) . 2_756 ?
F10 Si1 F10 91.9(5) . 2_756 ?
F8 Si1 F6 46.5(2) 2_756 2_756 ?
F8 Si1 F6 134.0(2) . 2_756 ?
F5 Si1 F6 89.51(9) 2_756 2_756 ?
F5 Si1 F6 88.52(10) . 2_756 ?
F7 Si1 F6 90.20(11) 2_756 2_756 ?
F7 Si1 F6 178.33(10) . 2_756 ?
F9 Si1 F6 56.2(2) 2_756 2_756 ?
F9 Si1 F6 63.1(2) . 2_756 ?
F10 Si1 F6 123.2(3) . 2_756 ?
F10 Si1 F6 116.9(3) 2_756 2_756 ?
F8 Si1 F6 134.0(2) 2_756 . ?
F8 Si1 F6 46.5(2) . . ?
F5 Si1 F6 88.52(9) 2_756 . ?
F5 Si1 F6 89.51(9) . . ?
F7 Si1 F6 178.33(10) 2_756 . ?
F7 Si1 F6 90.20(11) . . ?
F9 Si1 F6 63.1(2) 2_756 . ?
F9 Si1 F6 56.2(2) . . ?
F10 Si1 F6 116.9(3) . . ?
F10 Si1 F6 123.2(3) 2_756 . ?
F6 Si1 F6 88.14(14) 2_756 . ?
F9 F5 F10 135.4(5) . . ?
F9 F5 Si1 68.8(3) . . ?
F10 F5 Si1 68.5(4) . . ?
F8 F6 F9 107.9(4) . . ?
F8 F6 Si1 65.0(3) . . ?
F9 F6 Si1 61.0(3) . . ?
F8 F6 F9 98.2(4) . 2_756 ?
F9 F6 F9 90.4(3) . 2_756 ?
Si1 F6 F9 57.7(2) . 2_756 ?
F8 F7 F10 111.1(4) . . ?
F8 F7 Si1 67.4(3) . . ?
F10 F7 Si1 62.1(3) . . ?
F7 F8 F6 134.9(6) . . ?
F7 F8 Si1 68.2(3) . . ?
F6 F8 Si1 68.5(3) . . ?
F5 F9 F6 112.9(5) . . ?
F5 F9 Si1 67.6(3) . . ?
F6 F9 Si1 62.8(3) . . ?
F5 F9 F6 101.2(4) . 2_756 ?
F6 F9 F6 89.5(3) . 2_756 ?
Si1 F9 F6 59.2(2) . 2_756 ?
F5 F10 F7 108.5(5) . . ?
F5 F10 Si1 65.8(4) . . ?
F7 F10 Si1 60.4(3) . . ?

loop_
_geom_bond_atom_site_label_1
_geom_bond_atom_site_label_2
_geom_bond_distance
_geom_bond_site_symmetry_2
_geom_bond_publ_flag
Cu1 O2W 1.9721(18) . ?
Cu1 N7 1.9877(14) 1_545 ?
Cu1 O3W 1.9909(17) . ?
Cu1 N3 2.0269(13) . ?
Cu1 O1W 2.2563(15) . ?
N1 C2 1.367(2) . ?
N1 C6 1.378(2) . ?
C2 N2 1.328(2) . ?
C2 N3 1.342(2) . ?
N3 C4 1.371(2) . ?
C4 N9 1.360(2) . ?
C4 C5 1.378(2) . ?
C5 N7 1.383(2) . ?
C5 C6 1.406(2) . ?
C6 O6 1.246(2) . ?
N7 C8 1.323(2) . ?
N7 Cu1 1.9877(14) 1_565 ?
C8 N9 1.367(2) . ?
B1 F4 1.350(3) . ?
B1 F2 1.378(3) . ?
B1 F1 1.389(3) . ?
B1 F3 1.396(3) . ?
Si1 F8 1.668(7) 2_756 ?
Si1 F8 1.668(7) . ?
Si1 F5 1.670(2) 2_756 ?
Si1 F5 1.670(2) . ?
Si1 F7 1.678(2) 2_756 ?
Si1 F7 1.678(2) . ?
Si1 F9 1.685(7) 2_756 ?
Si1 F9 1.685(7) . ?
Si1 F10 1.704(8) . ?
Si1 F10 1.704(8) 2_756 ?
Si1 F6 1.713(2) 2_756 ?
Si1 F6 1.713(2) . ?
F5 F9 1.247(7) . ?
F5 F10 1.313(9) . ?
F6 F8 1.336(6) . ?
F6 F9 1.601(7) . ?
F6 F9 1.778(7) 2_756 ?
F7 F8 1.264(6) . ?
F7 F10 1.627(8) . ?
F9 F6 1.778(7) 2_756 ?

loop_
_geom_hbond_atom_site_label_D
_geom_hbond_atom_site_label_H
_geom_hbond_atom_site_label_A
_geom_hbond_distance_DH
_geom_hbond_distance_HA
_geom_hbond_distance_DA
_geom_hbond_angle_DHA
_geom_hbond_site_symmetry_A
N9 H9 O1W 0.86 2.11 2.825(2) 140.9 .
N2 H2A O6 0.86 1.91 2.712(2) 155.4 1_545
O1W H2W F3 0.954(10) 1.883(18) 2.792(3) 158(4) 7_656
O2W H3W F1 0.949(10) 1.806(15) 2.721(3) 161(3) .
O2W H4W F2 0.950(10) 1.885(15) 2.792(2) 159(3) 1_545
O3W H5W F6 0.948(10) 2.02(3) 2.731(3) 131(3) 1_545
O3W H6W F7 0.948(10) 1.849(12) 2.789(3) 171(4) .
O1W H1W O6 0.950(10) 1.930(12) 2.874(2) 172(4) 6_566
N1 H1 F5 0.86 1.94 2.731(3) 152.1 6_565
N2 H2B F5 0.86 2.36 3.040(3) 136.5 6_565
N9 H9 F4 0.86 2.33 2.911(3) 124.7 6_566
N2 H2B F6 0.86 2.25 3.029(3) 151.1 5_766
